data_7004572
loop_
_publ_author_name
'Charmant, Jonathan P. H.'
'Haddow, Mairi F.'
'Hahn, F. Ekkehardt'
'Heitmann, Dennis'
'Fr\"ohlich, Roland'
'Mansell, Stephen M.'
'Russell, Christopher A.'
'Wass, Duncan F.'

_publ_section_title
;
 Syntheses and molecular structures of some saturated N-heterocyclic
 plumbylenes
;
_journal_issue 43
_journal_name_full 'Dalton Transactions'
_journal_page_first 6055
_journal_page_last 6059
_journal_paper_doi 10.1039/b808717b
_journal_year 2008
_chemical_formula_sum 'C40 H52 N4 Pb2'
_chemical_formula_weight 1003.24
_chemical_name_systematic
;
?
;
_space_group_IT_number 2
_symmetry_cell_setting triclinic
_symmetry_space_group_name_Hall '-P 1'
_symmetry_space_group_name_H-M 'P -1'
_atom_sites_solution_hydrogens geom
_atom_sites_solution_primary direct
_atom_sites_solution_secondary difmap
_audit_creation_method SHELXL-97
_cell_angle_alpha 66.2800(10)
_cell_angle_beta 74.3180(10)
_cell_angle_gamma 68.1540(10)
_cell_formula_units_Z 1
_cell_length_a 8.7974(5)
_cell_length_b 10.0046(6)
_cell_length_c 11.9931(7)
_cell_measurement_reflns_used 900
_cell_measurement_temperature 153(2)
_cell_measurement_theta_max 22.5
_cell_measurement_theta_min 1
_cell_volume 887.91(9)
_computing_cell_refinement 'SAINT (Bruker AXS, 2000)'
_computing_data_collection 'SMART (Bruker AXS, 2000)'
_computing_data_reduction 'SAINT,SADABS (Bruker AXS, 2000)'
_computing_molecular_graphics
;
ORTEP3,L.J. Farrugia, J. Appl. Cryst. (1997) 30, 565
;
_computing_structure_refinement 'SHELXL-97 (Sheldrick, 1997)'
_computing_structure_solution 'SHELXS-97 (Sheldrick, 1990)'
_diffrn_ambient_temperature 153(2)
_diffrn_detector_area_resol_mean 80
_diffrn_measured_fraction_theta_full 0.927
_diffrn_measured_fraction_theta_max 0.927
_diffrn_measurement_device_type 'CCD area detector'
_diffrn_measurement_method 'Omega and Phi scans'
_diffrn_radiation_monochromator graphite
_diffrn_radiation_source 'rotating anode'
_diffrn_radiation_type MoK\a
_diffrn_radiation_wavelength 0.71073
_diffrn_reflns_av_R_equivalents 0.0170
_diffrn_reflns_av_sigmaI/netI 0.0265
_diffrn_reflns_limit_h_max 12
_diffrn_reflns_limit_h_min -12
_diffrn_reflns_limit_k_max 14
_diffrn_reflns_limit_k_min -14
_diffrn_reflns_limit_l_max 17
_diffrn_reflns_limit_l_min -17
_diffrn_reflns_number 10817
_diffrn_reflns_theta_full 31.59
_diffrn_reflns_theta_max 31.59
_diffrn_reflns_theta_min 1.87
_exptl_absorpt_coefficient_mu 9.502
_exptl_absorpt_correction_T_max 0.7024
_exptl_absorpt_correction_T_min 0.3298
_exptl_absorpt_correction_type multi-scan
_exptl_absorpt_process_details
;
Corrections were done with the SADABS program, utilizing the none merged
raw data obtained from the integration process. Integration and final cell
refinement were done with SAINT.

SADABS reports ratio of Tmin/Tmax = 0.506270

;
_exptl_crystal_colour Yellow
_exptl_crystal_density_diffrn 1.876
_exptl_crystal_density_method 'not measured'
_exptl_crystal_description Prism
_exptl_crystal_F_000 484
_exptl_crystal_size_max 0.15
_exptl_crystal_size_mid 0.08
_exptl_crystal_size_min 0.04
_refine_diff_density_max 1.528
_refine_diff_density_min -1.336
_refine_diff_density_rms 0.127
_refine_ls_extinction_method none
_refine_ls_goodness_of_fit_ref 1.030
_refine_ls_hydrogen_treatment noref
_refine_ls_matrix_type full
_refine_ls_number_parameters 214
_refine_ls_number_reflns 5519
_refine_ls_number_restraints 0
_refine_ls_restrained_S_all 1.030
_refine_ls_R_factor_all 0.0234
_refine_ls_R_factor_gt 0.0201
_refine_ls_shift/su_max 0.000
_refine_ls_shift/su_mean 0.000
_refine_ls_structure_factor_coef Fsqd
_refine_ls_weighting_details 'calc w=1/[\s^2^(Fo^2^)+(0.0266P)^2^+0.7869P] where P=(Fo^2^+2Fc^2^)/3'
_refine_ls_weighting_scheme calc
_refine_ls_wR_factor_gt 0.0490
_refine_ls_wR_factor_ref 0.0502
_reflns_number_gt 5123
_reflns_number_total 5519
_reflns_threshold_expression >2sigma(I)
_cod_data_source_file b808717b.txt
_cod_data_source_block plumbylene-2
_cod_database_code 7004572

loop_
_symmetry_equiv_pos_as_xyz
'x, y, z'
'-x, -y, -z'

loop_
_atom_site_label
_atom_site_type_symbol
_atom_site_fract_x
_atom_site_fract_y
_atom_site_fract_z
_atom_site_U_iso_or_equiv
_atom_site_adp_type
_atom_site_occupancy
_atom_site_symmetry_multiplicity
_atom_site_calc_flag
_atom_site_refinement_flags
_atom_site_disorder_assembly
_atom_site_disorder_group
C1 C 0.0781(3) -0.2913(3) 0.1398(2) 0.0181(5) Uani 1 1 d . . .
H1A H 0.0029 -0.3191 0.2177 0.022 Uiso 1 1 calc R . .
H1B H 0.1879 -0.3689 0.1496 0.022 Uiso 1 1 calc R . .
C2 C 0.1860(3) -0.1428(3) 0.2000(2) 0.0147(4) Uani 1 1 d . . .
C3 C 0.1056(3) -0.1159(3) 0.3114(2) 0.0162(5) Uani 1 1 d . . .
C4 C 0.1933(3) -0.1035(3) 0.3851(3) 0.0197(5) Uani 1 1 d . . .
H4 H 0.1362 -0.0821 0.4584 0.024 Uiso 1 1 calc R . .
C5 C 0.3619(3) -0.1214(3) 0.3552(3) 0.0205(5) Uani 1 1 d . . .
C6 C 0.4423(3) -0.1637(3) 0.2535(3) 0.0212(5) Uani 1 1 d . . .
H6 H 0.5591 -0.1849 0.2352 0.025 Uiso 1 1 calc R . .
C7 C 0.3594(3) -0.1766(3) 0.1764(2) 0.0188(5) Uani 1 1 d . . .
C8 C -0.0750(3) -0.1028(3) 0.3592(3) 0.0214(5) Uani 1 1 d . . .
H8A H -0.0906 -0.1424 0.4494 0.032 Uiso 1 1 calc R . .
H8B H -0.1103 -0.1622 0.3286 0.032 Uiso 1 1 calc R . .
H8C H -0.1413 0.0049 0.3307 0.032 Uiso 1 1 calc R . .
C9 C 0.4511(4) -0.0966(4) 0.4325(3) 0.0282(6) Uani 1 1 d . . .
H9A H 0.5708 -0.1347 0.4091 0.042 Uiso 1 1 calc R . .
H9B H 0.4211 -0.1519 0.5195 0.042 Uiso 1 1 calc R . .
H9C H 0.4196 0.0129 0.4193 0.042 Uiso 1 1 calc R . .
C10 C 0.4670(4) -0.2343(4) 0.0730(3) 0.0268(6) Uani 1 1 d . . .
H10A H 0.4914 -0.1482 0.0022 0.040 Uiso 1 1 calc R . .
H10B H 0.4085 -0.2828 0.0491 0.040 Uiso 1 1 calc R . .
H10C H 0.5707 -0.3092 0.1011 0.040 Uiso 1 1 calc R . .
C11 C -0.0111(3) 0.2909(3) -0.0355(2) 0.0178(5) Uani 1 1 d . . .
H11A H 0.1030 0.2204 -0.0305 0.021 Uiso 1 1 calc R . .
H11B H -0.0076 0.3948 -0.0514 0.021 Uiso 1 1 calc R . .
C12 C -0.1341(3) 0.2999(3) 0.1737(2) 0.0163(5) Uani 1 1 d . . .
C13 C -0.2945(3) 0.3520(3) 0.2345(3) 0.0189(5) Uani 1 1 d . . .
C14 C -0.3179(4) 0.4141(3) 0.3250(3) 0.0233(5) Uani 1 1 d . . .
H14 H -0.4271 0.4491 0.3640 0.028 Uiso 1 1 calc R . .
C15 C -0.1873(4) 0.4267(3) 0.3605(3) 0.0210(5) Uani 1 1 d . . .
C16 C -0.0306(4) 0.3722(3) 0.3028(3) 0.0191(5) Uani 1 1 d . . .
H16 H 0.0610 0.3774 0.3267 0.023 Uiso 1 1 calc R . .
C17 C -0.0003(3) 0.3097(3) 0.2110(2) 0.0171(5) Uani 1 1 d . . .
C18 C -0.4449(4) 0.3462(4) 0.2009(3) 0.0288(6) Uani 1 1 d . . .
H18A H -0.4461 0.2399 0.2306 0.043 Uiso 1 1 calc R . .
H18B H -0.4410 0.3883 0.1112 0.043 Uiso 1 1 calc R . .
H18C H -0.5452 0.4067 0.2389 0.043 Uiso 1 1 calc R . .
C19 C -0.2169(4) 0.4954(4) 0.4579(3) 0.0295(6) Uani 1 1 d . . .
H19A H -0.2268 0.4177 0.5394 0.044 Uiso 1 1 calc R . .
H19B H -0.3192 0.5811 0.4496 0.044 Uiso 1 1 calc R . .
H19C H -0.1238 0.5324 0.4484 0.044 Uiso 1 1 calc R . .
C20 C 0.1771(3) 0.2525(3) 0.1560(3) 0.0219(5) Uani 1 1 d . . .
H20A H 0.2005 0.3283 0.0761 0.033 Uiso 1 1 calc R . .
H20B H 0.1948 0.1557 0.1448 0.033 Uiso 1 1 calc R . .
H20C H 0.2513 0.2362 0.2113 0.033 Uiso 1 1 calc R . .
N1 N 0.0932(3) -0.1384(2) 0.1145(2) 0.0147(4) Uani 1 1 d . . .
N2 N -0.1163(3) 0.2423(3) 0.0799(2) 0.0172(4) Uani 1 1 d . . .
Pb1 Pb -0.187459(11) 0.045057(10) 0.096862(9) 0.01642(3) Uani 1 1 d . . .

loop_
_atom_site_aniso_label
_atom_site_aniso_U_11
_atom_site_aniso_U_22
_atom_site_aniso_U_33
_atom_site_aniso_U_23
_atom_site_aniso_U_13
_atom_site_aniso_U_12
C1 0.0251(13) 0.0114(10) 0.0179(12) -0.0050(9) -0.0018(10) -0.0066(9)
C2 0.0169(11) 0.0123(10) 0.0153(11) -0.0047(8) -0.0032(9) -0.0042(9)
C3 0.0155(11) 0.0158(11) 0.0163(11) -0.0066(9) 0.0005(9) -0.0043(9)
C4 0.0230(13) 0.0193(12) 0.0187(12) -0.0100(10) -0.0008(10) -0.0062(10)
C5 0.0203(12) 0.0199(12) 0.0232(13) -0.0075(10) -0.0063(10) -0.0054(10)
C6 0.0168(12) 0.0240(13) 0.0240(13) -0.0088(11) -0.0022(10) -0.0071(10)
C7 0.0190(12) 0.0193(12) 0.0178(12) -0.0077(10) -0.0002(10) -0.0052(10)
C8 0.0180(12) 0.0275(14) 0.0195(12) -0.0103(11) 0.0026(10) -0.0086(10)
C9 0.0298(15) 0.0337(16) 0.0314(16) -0.0165(13) -0.0057(12) -0.0135(13)
C10 0.0183(13) 0.0359(16) 0.0239(14) -0.0163(12) -0.0012(11) 0.0000(11)
C11 0.0231(12) 0.0159(11) 0.0162(11) -0.0065(9) 0.0010(10) -0.0093(10)
C12 0.0178(11) 0.0139(10) 0.0171(11) -0.0070(9) 0.0000(9) -0.0047(9)
C13 0.0186(12) 0.0183(12) 0.0200(12) -0.0087(10) -0.0024(10) -0.0037(9)
C14 0.0231(13) 0.0235(13) 0.0221(13) -0.0127(11) 0.0017(11) -0.0037(11)
C15 0.0296(14) 0.0164(11) 0.0178(12) -0.0091(10) 0.0003(10) -0.0066(10)
C16 0.0245(13) 0.0166(11) 0.0189(12) -0.0066(9) -0.0014(10) -0.0094(10)
C17 0.0194(12) 0.0120(10) 0.0192(12) -0.0052(9) -0.0003(9) -0.0058(9)
C18 0.0185(13) 0.0358(17) 0.0359(17) -0.0218(14) -0.0027(12) -0.0025(12)
C19 0.0377(17) 0.0303(15) 0.0258(15) -0.0186(13) 0.0026(13) -0.0106(13)
C20 0.0171(12) 0.0236(13) 0.0272(14) -0.0114(11) -0.0008(10) -0.0068(10)
N1 0.0183(10) 0.0112(9) 0.0149(9) -0.0043(7) -0.0030(8) -0.0043(8)
N2 0.0215(11) 0.0172(10) 0.0156(10) -0.0089(8) 0.0030(8) -0.0090(8)
Pb1 0.01692(5) 0.01567(5) 0.01709(5) -0.00570(3) -0.00030(3) -0.00660(3)

loop_
_atom_type_symbol
_atom_type_description
_atom_type_scat_dispersion_real
_atom_type_scat_dispersion_imag
_atom_type_scat_source
C C 0.0033 0.0016 'International Tables Vol C Tables 4.2.6.8 and 6.1.1.4'
H H 0.0000 0.0000 'International Tables Vol C Tables 4.2.6.8 and 6.1.1.4'
N N 0.0061 0.0033 'International Tables Vol C Tables 4.2.6.8 and 6.1.1.4'
Pb Pb -3.3944 10.1111 'International Tables Vol C Tables 4.2.6.8 and 6.1.1.4'

loop_
_geom_angle_atom_site_label_1
_geom_angle_atom_site_label_2
_geom_angle_atom_site_label_3
_geom_angle
_geom_angle_site_symmetry_1
_geom_angle_site_symmetry_3
_geom_angle_publ_flag
N1 C1 C11 110.6(2) . 2 ?
C7 C2 C3 117.4(2) . . ?
C7 C2 N1 121.5(2) . . ?
C3 C2 N1 121.1(2) . . ?
C4 C3 C2 120.2(2) . . ?
C4 C3 C8 116.1(2) . . ?
C2 C3 C8 123.6(2) . . ?
C3 C4 C5 122.0(3) . . ?
C6 C5 C4 117.2(3) . . ?
C6 C5 C9 122.1(3) . . ?
C4 C5 C9 120.7(3) . . ?
C5 C6 C7 122.6(3) . . ?
C6 C7 C2 119.8(2) . . ?
C6 C7 C10 116.1(2) . . ?
C2 C7 C10 124.0(2) . . ?
N2 C11 C1 109.7(2) . 2 ?
N2 C12 C13 118.6(2) . . ?
N2 C12 C17 123.9(2) . . ?
C13 C12 C17 117.5(2) . . ?
C14 C13 C12 120.4(3) . . ?
C14 C13 C18 118.3(3) . . ?
C12 C13 C18 121.3(2) . . ?
C13 C14 C15 122.4(3) . . ?
C16 C15 C14 116.8(2) . . ?
C16 C15 C19 122.1(3) . . ?
C14 C15 C19 121.1(3) . . ?
C15 C16 C17 123.1(3) . . ?
C16 C17 C12 119.7(2) . . ?
C16 C17 C20 118.0(2) . . ?
C12 C17 C20 122.3(2) . . ?
C2 N1 C1 111.7(2) . . ?
C2 N1 Pb1 117.82(16) . 2 ?
C1 N1 Pb1 106.54(15) . 2 ?
C2 N1 Pb1 118.03(15) . . ?
C1 N1 Pb1 106.94(16) . . ?
Pb1 N1 Pb1 93.90(7) 2 . ?
C12 N2 C11 119.7(2) . . ?
C12 N2 Pb1 127.21(17) . . ?
C11 N2 Pb1 111.80(15) . . ?
N2 Pb1 N1 77.28(8) . 2 ?
N2 Pb1 N1 95.43(8) . . ?
N1 Pb1 N1 86.10(7) 2 . ?
N2 Pb1 Pb1 85.38(6) . 2 ?
N1 Pb1 Pb1 44.40(5) 2 2 ?
N1 Pb1 Pb1 41.70(5) . 2 ?

loop_
_geom_bond_atom_site_label_1
_geom_bond_atom_site_label_2
_geom_bond_distance
_geom_bond_site_symmetry_2
_geom_bond_publ_flag
C1 N1 1.485(3) . ?
C1 C11 1.518(4) 2 ?
C2 C7 1.407(4) . ?
C2 C3 1.412(4) . ?
C2 N1 1.452(3) . ?
C3 C4 1.386(4) . ?
C3 C8 1.511(4) . ?
C4 C5 1.389(4) . ?
C5 C6 1.376(4) . ?
C5 C9 1.503(4) . ?
C6 C7 1.391(4) . ?
C7 C10 1.517(4) . ?
C11 N2 1.453(3) . ?
C11 C1 1.518(4) 2 ?
C12 N2 1.408(3) . ?
C12 C13 1.413(4) . ?
C12 C17 1.414(4) . ?
C13 C14 1.390(4) . ?
C13 C18 1.510(4) . ?
C14 C15 1.390(4) . ?
C15 C16 1.381(4) . ?
C15 C19 1.502(4) . ?
C16 C17 1.394(4) . ?
C17 C20 1.511(4) . ?
N1 Pb1 2.350(2) 2 ?
N1 Pb1 2.471(2) . ?
N2 Pb1 2.203(2) . ?
Pb1 N1 2.350(2) 2 ?
Pb1 Pb1 3.5241(2) 2 ?
